data_7120739
loop_
_publ_author_name
'Eichhorn, Antonius'
'Kuehn, Laura'
'Marder, Todd B.'
'Radius, Udo'

_publ_section_title
;
 Facile Insertion of a Cyclic Alkyl(Amino) Carbene Carbon into the B-B
 Bond of Diboron(4) Reagents
;
_journal_name_full 'Chem. Commun.'
_journal_paper_doi 10.1039/C7CC06302D
_journal_year 2017
_chemical_formula_moiety 'C30 H51 B2 N O4'
_chemical_formula_sum 'C30 H51 B2 N O4'
_chemical_formula_weight 511.33
_space_group_crystal_system orthorhombic
_space_group_IT_number 33
_space_group_name_Hall 'P 2c -2n'
_space_group_name_H-M_alt 'P n a 21'
_symmetry_space_group_name_Hall 'P 2c -2n'
_symmetry_space_group_name_H-M 'P n a 21'
_atom_sites_solution_hydrogens geom
_audit_creation_method SHELXL-2014/6
_audit_update_record
;
2017-08-08 deposited with the CCDC.
2017-10-03 downloaded from the CCDC.
;
_cell_angle_alpha 90
_cell_angle_beta 90
_cell_angle_gamma 90
_cell_formula_units_Z 4
_cell_length_a 19.384(2)
_cell_length_b 10.3921(13)
_cell_length_c 15.1929(19)
_cell_measurement_reflns_used 9881
_cell_measurement_temperature 100(2)
_cell_measurement_theta_max 26.342
_cell_measurement_theta_min 2.225
_cell_volume 3060.5(6)
_computing_cell_refinement 'Saint-NT v. 7.23'
_computing_data_collection 'APEX2 ver. 2014.1 (Bruker AXS)'
_computing_data_reduction 'Saint-NT v. 7.23'
_computing_molecular_graphics 'XP ver. 5.1 (Bruker AXS, 1998)'
_computing_publication_material 'SHELXL-2014 (Sheldrick, 2014)'
_computing_structure_refinement 'SHELXL-2014/6 (Sheldrick, 2014)'
_computing_structure_solution 'SHELXL-2014/6 (Sheldrick, 2014)'
_diffrn_ambient_temperature 100(2)
_diffrn_measured_fraction_theta_full 1.000
_diffrn_measured_fraction_theta_max 1.000
_diffrn_measurement_device_type 'Bruker X8-APEX II'
_diffrn_measurement_method '\f and \w scans'
_diffrn_radiation_monochromator graphite
_diffrn_radiation_source 'rotating anode'
_diffrn_radiation_type MoK\a
_diffrn_radiation_wavelength 0.71073
_diffrn_reflns_av_R_equivalents 0.0407
_diffrn_reflns_av_unetI/netI 0.0249
_diffrn_reflns_Laue_measured_fraction_full 1.000
_diffrn_reflns_Laue_measured_fraction_max 1.000
_diffrn_reflns_limit_h_max 24
_diffrn_reflns_limit_h_min -24
_diffrn_reflns_limit_k_max 12
_diffrn_reflns_limit_k_min -13
_diffrn_reflns_limit_l_max 19
_diffrn_reflns_limit_l_min -19
_diffrn_reflns_number 39145
_diffrn_reflns_point_group_measured_fraction_full 1.000
_diffrn_reflns_point_group_measured_fraction_max 0.999
_diffrn_reflns_theta_full 26.000
_diffrn_reflns_theta_max 26.423
_diffrn_reflns_theta_min 2.101
_exptl_absorpt_coefficient_mu 0.071
_exptl_absorpt_correction_T_max 0.7454
_exptl_absorpt_correction_T_min 0.6324
_exptl_absorpt_correction_type analytical
_exptl_absorpt_process_details 'Sadabs 2014/3 (Bruker 2014)'
_exptl_crystal_colour colorless
_exptl_crystal_density_diffrn 1.110
_exptl_crystal_description block
_exptl_crystal_F_000 1120
_exptl_crystal_size_max 0.740
_exptl_crystal_size_mid 0.360
_exptl_crystal_size_min 0.190
_refine_diff_density_max 0.226
_refine_diff_density_min -0.156
_refine_diff_density_rms 0.033
_refine_ls_abs_structure_details
;
 Flack x determined using 2717 quotients [(I+)-(I-)]/[(I+)+(I-)]
 (Parsons, Flack and Wagner, Acta Cryst. B69 (2013) 249-259).
;
_refine_ls_abs_structure_Flack 0.0(3)
_refine_ls_extinction_method none
_refine_ls_goodness_of_fit_ref 1.022
_refine_ls_hydrogen_treatment constr
_refine_ls_matrix_type full
_refine_ls_number_parameters 346
_refine_ls_number_reflns 6267
_refine_ls_number_restraints 1
_refine_ls_restrained_S_all 1.022
_refine_ls_R_factor_all 0.0377
_refine_ls_R_factor_gt 0.0345
_refine_ls_shift/su_max 0.000
_refine_ls_shift/su_mean 0.000
_refine_ls_structure_factor_coef Fsqd
_refine_ls_weighting_details 'w=1/[\s^2^(Fo^2^)+(0.0488P)^2^+0.6615P] where P=(Fo^2^+2Fc^2^)/3'
_refine_ls_weighting_scheme calc
_refine_ls_wR_factor_gt 0.0877
_refine_ls_wR_factor_ref 0.0902
_reflns_Friedel_coverage 0.923
_reflns_Friedel_fraction_full 1.000
_reflns_Friedel_fraction_max 0.998
_reflns_number_gt 5907
_reflns_number_total 6267
_reflns_threshold_expression 'I > 2\s(I)'
_cod_data_source_file c7cc06302d2.cif
_cod_data_source_block compound_3
_cod_original_cell_volume 3060.5(7)
_cod_database_code 7120739
_shelx_space_group_comment
;
The symmetry employed for this shelxl refinement is uniquely defined
by the following loop, which should always be used as a source of
symmetry information in preference to the above space-group names.
They are only intended as comments.
;
_shelx_estimated_absorpt_t_min 0.950
_shelx_estimated_absorpt_t_max 0.987
_shelxl_version_number 2014/6

loop_
_space_group_symop_operation_xyz
'x, y, z'
'-x, -y, z+1/2'
'x+1/2, -y+1/2, z'
'-x+1/2, y+1/2, z+1/2'

loop_
_atom_site_label
_atom_site_type_symbol
_atom_site_fract_x
_atom_site_fract_y
_atom_site_fract_z
_atom_site_U_iso_or_equiv
_atom_site_adp_type
_atom_site_occupancy
_atom_site_site_symmetry_order
_atom_site_calc_flag
_atom_site_refinement_flags_posn
_atom_site_refinement_flags_adp
O1 O 0.30403(8) 0.10893(14) 0.53850(12) 0.0333(4) Uani 1 1 d . .
C1 C 0.36691(10) 0.30625(19) 0.59478(13) 0.0196(4) Uani 1 1 d . .
B1 B 0.30513(12) 0.2012(2) 0.60179(16) 0.0221(5) Uani 1 1 d . .
O2 O 0.25763(7) 0.20300(14) 0.66816(10) 0.0262(3) Uani 1 1 d . .
C2 C 0.41451(10) 0.2919(2) 0.67807(13) 0.0223(4) Uani 1 1 d . .
B2 B 0.40203(12) 0.2751(2) 0.50187(16) 0.0200(4) Uani 1 1 d . .
O3 O 0.36721(7) 0.31145(13) 0.42831(9) 0.0229(3) Uani 1 1 d . .
C3 C 0.37340(11) 0.3709(2) 0.74575(13) 0.0240(4) Uani 1 1 d . .
H3A H 0.4044 0.4022 0.7929 0.029 Uiso 1 1 calc R U
H3B H 0.3371 0.3170 0.7729 0.029 Uiso 1 1 calc R U
C4 C 0.34055(10) 0.48570(19) 0.69678(13) 0.0212(4) Uani 1 1 d . .
O4 O 0.46249(7) 0.20922(15) 0.49785(10) 0.0282(3) Uani 1 1 d . .
N005 N 0.34587(8) 0.44517(15) 0.60338(11) 0.0182(3) Uani 1 1 d . .
C5 C 0.42245(12) 0.1525(2) 0.70894(16) 0.0310(5) Uani 1 1 d . .
H5A H 0.4426 0.1008 0.6615 0.047 Uiso 1 1 calc R U
H5B H 0.3771 0.1177 0.7246 0.047 Uiso 1 1 calc R U
H5C H 0.4528 0.1497 0.7605 0.047 Uiso 1 1 calc R U
C6 C 0.48753(11) 0.3466(2) 0.66602(15) 0.0270(4) Uani 1 1 d . .
H6A H 0.5135 0.2916 0.6254 0.041 Uiso 1 1 calc R U
H6B H 0.5111 0.3492 0.7231 0.041 Uiso 1 1 calc R U
H6C H 0.4846 0.4339 0.6419 0.041 Uiso 1 1 calc R U
C7 C 0.38033(12) 0.6103(2) 0.71491(15) 0.0281(5) Uani 1 1 d . .
H7A H 0.4297 0.5958 0.7049 0.042 Uiso 1 1 calc R U
H7B H 0.3729 0.6367 0.7761 0.042 Uiso 1 1 calc R U
H7C H 0.3639 0.6781 0.6753 0.042 Uiso 1 1 calc R U
C8 C 0.26619(11) 0.5074(2) 0.72822(15) 0.0254(4) Uani 1 1 d . .
H8A H 0.2458 0.5793 0.6956 0.038 Uiso 1 1 calc R U
H8B H 0.2663 0.5274 0.7913 0.038 Uiso 1 1 calc R U
H8C H 0.2390 0.4294 0.7179 0.038 Uiso 1 1 calc R U
C9 C 0.32130(10) 0.52717(17) 0.53368(13) 0.0185(4) Uani 1 1 d . .
C11 C 0.34261(12) 0.6998(2) 0.42865(15) 0.0283(5) Uani 1 1 d . .
H11 H 0.3736 0.7597 0.4028 0.034 Uiso 1 1 calc R U
C12 C 0.27514(13) 0.6968(2) 0.40042(15) 0.0320(5) Uani 1 1 d . .
H12 H 0.2594 0.7552 0.3567 0.038 Uiso 1 1 calc R U
C13 C 0.23104(12) 0.6080(2) 0.43636(15) 0.0294(5) Uani 1 1 d . .
H13 H 0.1847 0.6045 0.4161 0.035 Uiso 1 1 calc R U
C14 C 0.25250(10) 0.52224(19) 0.50216(14) 0.0224(4) Uani 1 1 d . .
C15 C 0.44340(11) 0.6251(2) 0.51455(14) 0.0265(5) Uani 1 1 d . .
H15 H 0.4523 0.5703 0.5675 0.032 Uiso 1 1 calc R U
C16 C 0.48628(12) 0.5708(3) 0.43824(17) 0.0374(6) Uani 1 1 d . .
H16A H 0.4762 0.6194 0.3845 0.056 Uiso 1 1 calc R U
H16B H 0.4745 0.4800 0.4292 0.056 Uiso 1 1 calc R U
H16C H 0.5355 0.5784 0.4523 0.056 Uiso 1 1 calc R U
C17 C 0.46769(13) 0.7613(2) 0.53575(17) 0.0375(6) Uani 1 1 d . .
H17A H 0.4665 0.8138 0.4822 0.056 Uiso 1 1 calc R U
H17B H 0.5150 0.7583 0.5586 0.056 Uiso 1 1 calc R U
H17C H 0.4372 0.7994 0.5801 0.056 Uiso 1 1 calc R U
C18 C 0.20016(10) 0.4224(2) 0.53114(15) 0.0265(4) Uani 1 1 d . .
H18 H 0.2207 0.3725 0.5810 0.032 Uiso 1 1 calc R U
C19 C 0.18601(11) 0.3284(2) 0.45537(16) 0.0311(5) Uani 1 1 d . .
H19A H 0.1665 0.3755 0.4053 0.047 Uiso 1 1 calc R U
H19B H 0.1533 0.2625 0.4749 0.047 Uiso 1 1 calc R U
H19C H 0.2293 0.2873 0.4375 0.047 Uiso 1 1 calc R U
C20 C 0.13244(11) 0.4827(3) 0.56354(18) 0.0370(6) Uani 1 1 d . .
H20A H 0.1095 0.5264 0.5145 0.056 Uiso 1 1 calc R U
H20B H 0.1424 0.5451 0.6102 0.056 Uiso 1 1 calc R U
H20C H 0.1022 0.4150 0.5866 0.056 Uiso 1 1 calc R U
C21 C 0.24915(13) 0.0156(2) 0.53264(19) 0.0379(6) Uani 1 1 d . .
H21A H 0.2678 -0.0658 0.5086 0.045 Uiso 1 1 calc R U
H21B H 0.2135 0.0475 0.4914 0.045 Uiso 1 1 calc R U
C22 C 0.21584(12) -0.0110(2) 0.62184(17) 0.0336(5) Uani 1 1 d . .
C23 C 0.19927(11) 0.1176(2) 0.66388(16) 0.0297(5) Uani 1 1 d . .
H23A H 0.1620 0.1597 0.6298 0.036 Uiso 1 1 calc R U
H23B H 0.1818 0.1025 0.7242 0.036 Uiso 1 1 calc R U
C24 C 0.26359(15) -0.0905(3) 0.6801(3) 0.0612(10) Uani 1 1 d . .
H24A H 0.2695 -0.1763 0.6545 0.092 Uiso 1 1 calc R U
H24B H 0.2434 -0.0984 0.7390 0.092 Uiso 1 1 calc R U
H24C H 0.3086 -0.0479 0.6843 0.092 Uiso 1 1 calc R U
C25 C 0.14861(13) -0.0845(2) 0.60590(19) 0.0399(6) Uani 1 1 d . .
H25A H 0.1179 -0.0326 0.5689 0.060 Uiso 1 1 calc R U
H25B H 0.1261 -0.1019 0.6624 0.060 Uiso 1 1 calc R U
H25C H 0.1588 -0.1660 0.5762 0.060 Uiso 1 1 calc R U
C26 C 0.39147(12) 0.2774(2) 0.34281(14) 0.0248(4) Uani 1 1 d . .
H26A H 0.4160 0.3520 0.3171 0.030 Uiso 1 1 calc R U
H26B H 0.3513 0.2584 0.3047 0.030 Uiso 1 1 calc R U
C27 C 0.43958(10) 0.16173(19) 0.34243(14) 0.0224(4) Uani 1 1 d . .
C28 C 0.49311(11) 0.1832(2) 0.41373(15) 0.0288(5) Uani 1 1 d . .
H28A H 0.5226 0.1058 0.4185 0.035 Uiso 1 1 calc R U
H28B H 0.5229 0.2565 0.3968 0.035 Uiso 1 1 calc R U
C29 C 0.40042(12) 0.0367(2) 0.35901(16) 0.0301(5) Uani 1 1 d . .
H29A H 0.3651 0.0255 0.3135 0.045 Uiso 1 1 calc R U
H29B H 0.3783 0.0403 0.4170 0.045 Uiso 1 1 calc R U
H29C H 0.4327 -0.0358 0.3572 0.045 Uiso 1 1 calc R U
C30 C 0.47589(13) 0.1549(2) 0.25332(15) 0.0305(5) Uani 1 1 d . .
H30A H 0.4418 0.1384 0.2070 0.046 Uiso 1 1 calc R U
H30B H 0.5099 0.0851 0.2541 0.046 Uiso 1 1 calc R U
H30C H 0.4993 0.2367 0.2416 0.046 Uiso 1 1 calc R U
C10 C 0.36662(11) 0.61747(18) 0.49405(13) 0.0220(4) Uani 1 1 d . .

loop_
_atom_site_aniso_label
_atom_site_aniso_U_11
_atom_site_aniso_U_22
_atom_site_aniso_U_33
_atom_site_aniso_U_23
_atom_site_aniso_U_13
_atom_site_aniso_U_12
O1 0.0330(8) 0.0250(8) 0.0418(9) -0.0057(7) 0.0158(7) -0.0091(6)
C1 0.0170(9) 0.0208(10) 0.0209(10) 0.0049(7) -0.0002(8) 0.0013(7)
B1 0.0220(11) 0.0197(10) 0.0247(12) 0.0075(9) 0.0001(9) 0.0034(9)
O2 0.0242(7) 0.0290(7) 0.0253(8) 0.0023(6) 0.0043(6) -0.0058(6)
C2 0.0219(10) 0.0270(10) 0.0180(10) 0.0066(8) -0.0015(8) 0.0017(8)
B2 0.0184(10) 0.0196(10) 0.0219(11) 0.0036(9) -0.0001(9) -0.0018(8)
O3 0.0243(7) 0.0237(7) 0.0207(7) 0.0017(6) 0.0000(6) 0.0053(6)
C3 0.0237(10) 0.0321(11) 0.0161(10) 0.0047(8) -0.0005(8) -0.0009(8)
C4 0.0215(10) 0.0240(10) 0.0181(9) 0.0008(8) 0.0006(7) -0.0013(8)
O4 0.0217(7) 0.0423(9) 0.0206(8) -0.0023(6) -0.0015(6) 0.0094(6)
N005 0.0203(8) 0.0182(8) 0.0160(8) 0.0022(6) -0.0001(7) 0.0016(6)
C5 0.0325(12) 0.0320(12) 0.0287(11) 0.0112(9) -0.0052(9) 0.0066(9)
C6 0.0210(9) 0.0383(11) 0.0219(10) 0.0059(9) -0.0034(8) 0.0016(9)
C7 0.0313(11) 0.0295(11) 0.0234(11) -0.0024(8) -0.0006(9) -0.0061(9)
C8 0.0240(11) 0.0285(10) 0.0236(10) -0.0018(8) 0.0033(8) 0.0001(8)
C9 0.0213(9) 0.0160(8) 0.0181(9) 0.0001(7) -0.0024(8) 0.0017(7)
C11 0.0407(13) 0.0206(10) 0.0237(10) 0.0049(8) -0.0071(9) -0.0061(9)
C12 0.0454(14) 0.0236(10) 0.0270(12) 0.0041(8) -0.0146(10) 0.0061(10)
C13 0.0286(11) 0.0285(11) 0.0310(12) -0.0030(9) -0.0131(9) 0.0068(9)
C14 0.0224(10) 0.0202(9) 0.0245(10) -0.0045(8) -0.0025(8) 0.0027(8)
C15 0.0270(11) 0.0314(11) 0.0212(11) 0.0089(8) -0.0035(8) -0.0099(8)
C16 0.0308(12) 0.0498(14) 0.0318(13) 0.0036(11) 0.0040(10) -0.0114(11)
C17 0.0433(14) 0.0390(13) 0.0300(12) 0.0081(10) -0.0082(11) -0.0196(11)
C18 0.0188(10) 0.0289(10) 0.0320(11) -0.0015(9) -0.0020(8) 0.0012(8)
C19 0.0244(11) 0.0286(11) 0.0402(14) -0.0033(10) -0.0050(9) -0.0032(9)
C20 0.0211(11) 0.0458(14) 0.0442(15) -0.0065(11) 0.0003(10) 0.0027(10)
C21 0.0400(13) 0.0244(11) 0.0493(15) -0.0101(10) 0.0176(11) -0.0108(9)
C22 0.0313(12) 0.0275(11) 0.0420(14) 0.0062(10) 0.0033(10) -0.0060(10)
C23 0.0259(11) 0.0362(12) 0.0270(11) 0.0023(9) 0.0045(9) -0.0089(9)
C24 0.0423(15) 0.0372(14) 0.104(3) 0.0353(17) -0.0162(17) -0.0111(12)
C25 0.0371(13) 0.0400(14) 0.0426(14) 0.0044(12) 0.0060(11) -0.0161(11)
C26 0.0299(11) 0.0247(10) 0.0197(10) 0.0028(8) -0.0016(8) 0.0017(9)
C27 0.0211(10) 0.0231(10) 0.0231(11) 0.0002(8) 0.0011(8) -0.0018(8)
C28 0.0170(10) 0.0427(13) 0.0267(12) -0.0044(9) 0.0028(8) 0.0025(9)
C29 0.0324(12) 0.0233(10) 0.0347(12) 0.0011(9) 0.0060(10) -0.0036(9)
C30 0.0355(12) 0.0300(11) 0.0259(12) -0.0037(9) 0.0078(10) -0.0073(9)
C10 0.0288(11) 0.0186(9) 0.0187(10) 0.0005(8) -0.0054(8) -0.0030(8)

loop_
_atom_type_symbol
_atom_type_description
_atom_type_scat_dispersion_real
_atom_type_scat_dispersion_imag
_atom_type_scat_source
C C 0.0033 0.0016 'International Tables Vol C Tables 4.2.6.8 and 6.1.1.4'
H H 0.0000 0.0000 'International Tables Vol C Tables 4.2.6.8 and 6.1.1.4'
B B 0.0013 0.0007 'International Tables Vol C Tables 4.2.6.8 and 6.1.1.4'
N N 0.0061 0.0033 'International Tables Vol C Tables 4.2.6.8 and 6.1.1.4'
O O 0.0106 0.0060 'International Tables Vol C Tables 4.2.6.8 and 6.1.1.4'

loop_
_geom_angle_atom_site_label_1
_geom_angle_atom_site_label_2
_geom_angle_atom_site_label_3
_geom_angle
B1 O1 C21 122.02(18)
N005 C1 C2 100.36(16)
N005 C1 B2 112.69(15)
C2 C1 B2 116.16(16)
N005 C1 B1 116.04(15)
C2 C1 B1 108.42(16)
B2 C1 B1 103.63(17)
O1 B1 O2 121.43(19)
O1 B1 C1 116.09(19)
O2 B1 C1 122.5(2)
B1 O2 C23 119.22(17)
C5 C2 C6 107.10(17)
C5 C2 C3 110.64(17)
C6 C2 C3 111.07(18)
C5 C2 C1 113.27(18)
C6 C2 C1 114.17(16)
C3 C2 C1 100.56(15)
O4 B2 O3 122.1(2)
O4 B2 C1 120.57(18)
O3 B2 C1 117.24(17)
B2 O3 C26 121.07(16)
C2 C3 C4 107.70(16)
C2 C3 H3A 110.2
C4 C3 H3A 110.2
C2 C3 H3B 110.2
C4 C3 H3B 110.2
H3A C3 H3B 108.5
N005 C4 C7 112.14(17)
N005 C4 C8 113.86(17)
C7 C4 C8 106.99(17)
N005 C4 C3 102.29(16)
C7 C4 C3 111.05(17)
C8 C4 C3 110.55(17)
B2 O4 C28 119.46(17)
C9 N005 C4 120.81(15)
C9 N005 C1 126.37(16)
C4 N005 C1 111.96(15)
C2 C5 H5A 109.5
C2 C5 H5B 109.5
H5A C5 H5B 109.5
C2 C5 H5C 109.5
H5A C5 H5C 109.5
H5B C5 H5C 109.5
C2 C6 H6A 109.5
C2 C6 H6B 109.5
H6A C6 H6B 109.5
C2 C6 H6C 109.5
H6A C6 H6C 109.5
H6B C6 H6C 109.5
C4 C7 H7A 109.5
C4 C7 H7B 109.5
H7A C7 H7B 109.5
C4 C7 H7C 109.5
H7A C7 H7C 109.5
H7B C7 H7C 109.5
C4 C8 H8A 109.5
C4 C8 H8B 109.5
H8A C8 H8B 109.5
C4 C8 H8C 109.5
H8A C8 H8C 109.5
H8B C8 H8C 109.5
C14 C9 C10 117.56(17)
C14 C9 N005 122.54(17)
C10 C9 N005 119.89(17)
C12 C11 C10 121.7(2)
C12 C11 H11 119.1
C10 C11 H11 119.1
C13 C12 C11 118.9(2)
C13 C12 H12 120.5
C11 C12 H12 120.5
C12 C13 C14 121.8(2)
C12 C13 H13 119.1
C14 C13 H13 119.1
C13 C14 C9 119.78(19)
C13 C14 C18 116.31(19)
C9 C14 C18 123.79(18)
C10 C15 C17 113.12(19)
C10 C15 C16 110.86(18)
C17 C15 C16 109.45(19)
C10 C15 H15 107.7
C17 C15 H15 107.7
C16 C15 H15 107.7
C15 C16 H16A 109.5
C15 C16 H16B 109.5
H16A C16 H16B 109.5
C15 C16 H16C 109.5
H16A C16 H16C 109.5
H16B C16 H16C 109.5
C15 C17 H17A 109.5
C15 C17 H17B 109.5
H17A C17 H17B 109.5
C15 C17 H17C 109.5
H17A C17 H17C 109.5
H17B C17 H17C 109.5
C14 C18 C19 109.70(18)
C14 C18 C20 112.72(18)
C19 C18 C20 110.33(18)
C14 C18 H18 108.0
C19 C18 H18 108.0
C20 C18 H18 108.0
C18 C19 H19A 109.5
C18 C19 H19B 109.5
H19A C19 H19B 109.5
C18 C19 H19C 109.5
H19A C19 H19C 109.5
H19B C19 H19C 109.5
C18 C20 H20A 109.5
C18 C20 H20B 109.5
H20A C20 H20B 109.5
C18 C20 H20C 109.5
H20A C20 H20C 109.5
H20B C20 H20C 109.5
O1 C21 C22 112.3(2)
O1 C21 H21A 109.2
C22 C21 H21A 109.2
O1 C21 H21B 109.2
C22 C21 H21B 109.2
H21A C21 H21B 107.9
C23 C22 C24 111.2(2)
C23 C22 C21 107.73(19)
C24 C22 C21 110.9(2)
C23 C22 C25 109.0(2)
C24 C22 C25 109.8(2)
C21 C22 C25 108.1(2)
O2 C23 C22 113.35(18)
O2 C23 H23A 108.9
C22 C23 H23A 108.9
O2 C23 H23B 108.9
C22 C23 H23B 108.9
H23A C23 H23B 107.7
C22 C24 H24A 109.5
C22 C24 H24B 109.5
H24A C24 H24B 109.5
C22 C24 H24C 109.5
H24A C24 H24C 109.5
H24B C24 H24C 109.5
C22 C25 H25A 109.5
C22 C25 H25B 109.5
H25A C25 H25B 109.5
C22 C25 H25C 109.5
H25A C25 H25C 109.5
H25B C25 H25C 109.5
O3 C26 C27 113.69(17)
O3 C26 H26A 108.8
C27 C26 H26A 108.8
O3 C26 H26B 108.8
C27 C26 H26B 108.8
H26A C26 H26B 107.7
C28 C27 C26 107.48(18)
C28 C27 C29 110.36(18)
C26 C27 C29 111.52(17)
C28 C27 C30 108.95(17)
C26 C27 C30 108.83(18)
C29 C27 C30 109.63(18)
O4 C28 C27 112.40(16)
O4 C28 H28A 109.1
C27 C28 H28A 109.1
O4 C28 H28B 109.1
C27 C28 H28B 109.1
H28A C28 H28B 107.9
C27 C29 H29A 109.5
C27 C29 H29B 109.5
H29A C29 H29B 109.5
C27 C29 H29C 109.5
H29A C29 H29C 109.5
H29B C29 H29C 109.5
C27 C30 H30A 109.5
C27 C30 H30B 109.5
H30A C30 H30B 109.5
C27 C30 H30C 109.5
H30A C30 H30C 109.5
H30B C30 H30C 109.5
C11 C10 C9 120.17(19)
C11 C10 C15 116.18(18)
C9 C10 C15 123.53(17)

loop_
_geom_bond_atom_site_label_1
_geom_bond_atom_site_label_2
_geom_bond_distance
O1 B1 1.358(3)
O1 C21 1.443(3)
C1 N005 1.506(2)
C1 C2 1.573(3)
C1 B2 1.600(3)
C1 B1 1.624(3)
B1 O2 1.366(3)
O2 C23 1.440(2)
C2 C5 1.531(3)
C2 C6 1.536(3)
C2 C3 1.538(3)
B2 O4 1.359(3)
B2 O3 1.359(3)
O3 C26 1.426(3)
C3 C4 1.543(3)
C3 H3A 0.9900
C3 H3B 0.9900
C4 N005 1.484(3)
C4 C7 1.532(3)
C4 C8 1.535(3)
O4 C28 1.435(3)
N005 C9 1.440(2)
C5 H5A 0.9800
C5 H5B 0.9800
C5 H5C 0.9800
C6 H6A 0.9800
C6 H6B 0.9800
C6 H6C 0.9800
C7 H7A 0.9800
C7 H7B 0.9800
C7 H7C 0.9800
C8 H8A 0.9800
C8 H8B 0.9800
C8 H8C 0.9800
C9 C14 1.418(3)
C9 C10 1.419(3)
C11 C12 1.377(3)
C11 C10 1.392(3)
C11 H11 0.9500
C12 C13 1.371(3)
C12 H12 0.9500
C13 C14 1.403(3)
C13 H13 0.9500
C14 C18 1.516(3)
C15 C10 1.523(3)
C15 C17 1.527(3)
C15 C16 1.534(3)
C15 H15 1.0000
C16 H16A 0.9800
C16 H16B 0.9800
C16 H16C 0.9800
C17 H17A 0.9800
C17 H17B 0.9800
C17 H17C 0.9800
C18 C19 1.534(3)
C18 C20 1.535(3)
C18 H18 1.0000
C19 H19A 0.9800
C19 H19B 0.9800
C19 H19C 0.9800
C20 H20A 0.9800
C20 H20B 0.9800
C20 H20C 0.9800
C21 C22 1.526(4)
C21 H21A 0.9900
C21 H21B 0.9900
C22 C23 1.515(3)
C22 C24 1.524(4)
C22 C25 1.530(3)
C23 H23A 0.9900
C23 H23B 0.9900
C24 H24A 0.9800
C24 H24B 0.9800
C24 H24C 0.9800
C25 H25A 0.9800
C25 H25B 0.9800
C25 H25C 0.9800
C26 C27 1.521(3)
C26 H26A 0.9900
C26 H26B 0.9900
C27 C28 1.517(3)
C27 C29 1.525(3)
C27 C30 1.527(3)
C28 H28A 0.9900
C28 H28B 0.9900
C29 H29A 0.9800
C29 H29B 0.9800
C29 H29C 0.9800
C30 H30A 0.9800
C30 H30B 0.9800
C30 H30C 0.9800
